data_4002921
loop_
_publ_author_name
'Yin, Jinlin'
'Yang, Huimin'
'Fei, Honghan'

_publ_section_title
;
 Robust, Cationic Lead Halide Layered Materials with Efficient Broadband
 White-Light Emission
;
_journal_issue 11
_journal_name_full 'Chemistry of Materials'
_journal_page_first 3909
_journal_paper_doi 10.1021/acs.chemmater.8b05345
_journal_volume 31
_journal_year 2019
_chemical_formula_moiety '0.17(C16 H20 Cl4 O8 Pb4)'
_chemical_formula_sum 'C2.667 H3.333 Cl0.667 O1.333 Pb0.667'
_chemical_formula_weight 218.50
_space_group_crystal_system monoclinic
_space_group_IT_number 14
_space_group_name_Hall '-P 2ybc'
_space_group_name_H-M_alt 'P 1 21/c 1'
_symmetry_space_group_name_Hall '-P 2ybc'
_symmetry_space_group_name_H-M 'P 1 21/c 1'
_audit_creation_date 2018-05-07
_audit_creation_method
;
  Olex2 1.2-ac2
  (compiled Nov  7 2012 10:32:32, GUI svn.r4372)
;
_cell_angle_alpha 90
_cell_angle_beta 97.098(10)
_cell_angle_gamma 90
_cell_formula_units_Z 6
_cell_length_a 9.843(3)
_cell_length_b 9.024(3)
_cell_length_c 6.660(2)
_cell_measurement_reflns_used 5375
_cell_measurement_temperature 296.15
_cell_measurement_theta_max 27.53
_cell_measurement_theta_min 3.07
_cell_volume 587.0(3)
_computing_molecular_graphics
;
O. V. Dolomanov, L. J. Bourhis, R. J. Gildea, J. A. K. Howard and H. Puschmann,
OLEX2: a complete structure solution, refinement and analysis program.
J. Appl. Cryst. (2009). 42, 339-341.
;
_computing_publication_material
;
O. V. Dolomanov, L. J. Bourhis, R. J. Gildea, J. A. K. Howard and H. Puschmann,
OLEX2: a complete structure solution, refinement and analysis program.
J. Appl. Cryst. (2009). 42, 339-341.
;
_diffrn_ambient_temperature 296.15
_diffrn_measured_fraction_theta_full 0.9912
_diffrn_measured_fraction_theta_max 0.9912
_diffrn_measurement_device_type 'Bruker APEX-II CCD'
_diffrn_measurement_method '\f and \w scans'
_diffrn_radiation_type MoK\a
_diffrn_radiation_wavelength 0.71073
_diffrn_reflns_av_R_equivalents 0.0668
_diffrn_reflns_av_unetI/netI 0.0513
_diffrn_reflns_limit_h_max 9
_diffrn_reflns_limit_h_min -12
_diffrn_reflns_limit_k_max 11
_diffrn_reflns_limit_k_min -11
_diffrn_reflns_limit_l_max 8
_diffrn_reflns_limit_l_min -8
_diffrn_reflns_number 6711
_diffrn_reflns_theta_full 27.5658
_diffrn_reflns_theta_max 27.57
_diffrn_reflns_theta_min 3.07
_diffrn_standards_number 0
_exptl_absorpt_coefficient_mu 29.096
_exptl_absorpt_correction_T_max 0.0359
_exptl_absorpt_correction_T_min 0.0064
_exptl_absorpt_correction_type multi-scan
_exptl_absorpt_process_details
;
? was used for absorption correction.
wR2(int) was 0.1783 before and 0.0930 after correction.
The Ratio of minimum to maximum transmission is 0.1783.
The \l/2 correction factor is Not present.
;
_exptl_crystal_colour colourless
_exptl_crystal_density_diffrn 3.7080
_exptl_crystal_description sheet
_exptl_crystal_F_000 565.2007
_exptl_crystal_size_max 0.15
_exptl_crystal_size_mid 0.11
_exptl_crystal_size_min 0.05
_refine_diff_density_max 2.4561
_refine_diff_density_min -2.4873
_refine_diff_density_rms 0.6060
_refine_ls_d_res_high 0.7679
_refine_ls_d_res_low 6.6283
_refine_ls_goodness_of_fit_ref 1.1043
_refine_ls_hydrogen_treatment constr
_refine_ls_matrix_type full
_refine_ls_number_constraints 8
_refine_ls_number_parameters 73
_refine_ls_number_reflns 1353
_refine_ls_number_restraints 0
_refine_ls_restrained_S_all 1.1043
_refine_ls_R_factor_all 0.0647
_refine_ls_R_factor_gt 0.0470
_refine_ls_shift/su_max 0.0007
_refine_ls_shift/su_mean 0.0001
_refine_ls_structure_factor_coef Fsqd
_refine_ls_weighting_details 'w=1/[\s^2^(Fo^2^)+(0.0259P)^2^+16.2913P] where P=(Fo^2^+2Fc^2^)/3'
_refine_ls_weighting_scheme calc
_refine_ls_wR_factor_ref 0.1033
_reflns_Friedel_coverage 0.0
_reflns_limit_h_max 12
_reflns_limit_h_min -12
_reflns_limit_k_max 11
_reflns_limit_k_min 0
_reflns_limit_l_max 8
_reflns_limit_l_min 0
_reflns_number_gt 1080
_reflns_number_total 1353
_reflns_threshold_expression I>=2u(I)
_cod_data_source_file cm8b05345_si_002.cif
_cod_data_source_block mo_171024a
_cod_depositor_comments 'Adding full bibliography for 4002920--4002921.cif.'
_cod_original_cell_volume 587.1(3)
_cod_database_code 4002921
_olex2_refinement_description
;
1. Fixed Uiso
 At 1.2 times of:
  H2 of C2, {H4a,H4b} of C4, {H3a,H3b} of C3
2.a Ternary CH refined with riding coordinates:
 C2(H2)
2.b Secondary CH2 refined with riding coordinates:
 C3(H3a,H3b), C4(H4a,H4b)
;

loop_
_space_group_symop_id
_space_group_symop_operation_xyz
1 x,y,z
2 -x,y+1/2,-z+1/2
3 -x,-y,-z
4 x,-y-1/2,z-1/2

loop_
_atom_site_label
_atom_site_type_symbol
_atom_site_fract_x
_atom_site_fract_y
_atom_site_fract_z
_atom_site_U_iso_or_equiv
_atom_site_adp_type
_atom_site_occupancy
_atom_site_refinement_flags_posn
Pb1 Pb 0.55899(5) 0.62537(6) 0.25389(7) 0.0290(2) Uani 1.000000 .
Cl1 Cl 0.3685(3) 0.6782(4) 0.5358(5) 0.0304(7) Uani 1.000000 .
O1 O 0.7240(10) 0.6705(11) 0.6548(16) 0.038(2) Uani 1.000000 .
C1 C 0.7290(12) 0.5826(14) 0.803(2) 0.025(3) Uani 1.000000 .
O2 O 0.6212(8) 0.5611(11) 0.8961(14) 0.031(2) Uani 1.000000 .
C2 C 0.8610(11) 0.5079(14) 0.8839(19) 0.024(3) Uani 1.000000 .
H2 H 0.8584(11) 0.4082(14) 0.8254(19) 0.029(3) Uiso 1.000000 R
C3 C 0.8812(12) 0.4891(16) 1.113(2) 0.030(3) Uani 1.000000 .
H3a H 0.8793(12) 0.5857(16) 1.177(2) 0.036(4) Uiso 1.000000 R
H3b H 0.8064(12) 0.4309(16) 1.154(2) 0.036(4) Uiso 1.000000 R
C4 C 1.0159(12) 0.4131(17) 1.186(2) 0.034(3) Uani 1.000000 .
H4a H 1.0128(12) 0.3120(17) 1.136(2) 0.040(4) Uiso 1.000000 R
H4b H 1.0274(12) 0.4092(17) 1.333(2) 0.040(4) Uiso 1.000000 R

loop_
_atom_site_aniso_label
_atom_site_aniso_U_11
_atom_site_aniso_U_22
_atom_site_aniso_U_33
_atom_site_aniso_U_12
_atom_site_aniso_U_13
_atom_site_aniso_U_23
Pb1 0.0248(3) 0.0311(3) 0.0311(3) -0.0034(2) 0.00349(17) -0.0006(2)
Cl1 0.0279(15) 0.0335(17) 0.0289(15) -0.0030(14) -0.0007(12) -0.0015(13)
O1 0.026(5) 0.034(6) 0.056(6) 0.002(4) 0.005(4) 0.017(5)
C1 0.015(5) 0.020(6) 0.041(7) -0.002(5) 0.005(5) -0.004(5)
O2 0.016(4) 0.038(5) 0.038(5) -0.002(4) 0.003(4) -0.010(4)
C2 0.013(5) 0.023(6) 0.035(7) 0.008(5) -0.006(5) 0.001(5)
C3 0.016(6) 0.037(8) 0.036(7) 0.007(6) 0.002(5) 0.009(6)
C4 0.013(5) 0.050(10) 0.038(7) 0.000(6) 0.005(5) 0.011(6)

loop_
_atom_type_symbol
_atom_type_scat_dispersion_real
_atom_type_scat_dispersion_imag
_atom_type_scat_source
_atom_type_scat_dispersion_source
Pb -3.20855 10.15388 'International Tables Volume C Table 6.1.1.4 (pp. 500-502)' 'Henke, Gullikson and Davis, At. Data and Nucl. Data Tables, 1993, 54, 2'
H 0.00000 0.00000 'International Tables Volume C Table 6.1.1.4 (pp. 500-502)' 'Henke, Gullikson and Davis, At. Data and Nucl. Data Tables, 1993, 54, 2'
C 0.00347 0.00161 'International Tables Volume C Table 6.1.1.4 (pp. 500-502)' 'Henke, Gullikson and Davis, At. Data and Nucl. Data Tables, 1993, 54, 2'
O 0.01158 0.00611 'International Tables Volume C Table 6.1.1.4 (pp. 500-502)' 'Henke, Gullikson and Davis, At. Data and Nucl. Data Tables, 1993, 54, 2'
Cl 0.14873 0.16029 'International Tables Volume C Table 6.1.1.4 (pp. 500-502)' 'Henke, Gullikson and Davis, At. Data and Nucl. Data Tables, 1993, 54, 2'

loop_
_geom_angle_atom_site_label_1
_geom_angle_atom_site_label_2
_geom_angle_atom_site_label_3
_geom_angle
_geom_angle_site_symmetry_1
_geom_angle_site_symmetry_3
O1 Pb1 Cl1 122.1(2) 4_575 .
O1 Pb1 Cl1 79.7(2) 4_575 4_575
O2 Pb1 Cl1 152.81(19) 1_554 .
O2 Pb1 Cl1 83.4(2) 1_554 4_575
O2 Pb1 Cl1 83.5(2) 3_666 .
O2 Pb1 Cl1 80.2(2) 3_666 4_575
O2 Pb1 O1 72.5(3) 1_554 4_575
O2 Pb1 O1 142.5(3) 3_666 4_575
C1 O1 Pb1 102.2(8) . 4_576
O2 C1 O1 120.6(11) . .
C2 C1 O1 120.7(11) . .
C2 C1 O2 118.6(11) . .
C1 O2 Pb1 134.3(8) . 1_556
C1 O2 Pb1 118.5(8) . 3_666
H2 C2 C1 106.9(7) . .
C3 C2 C1 114.2(10) . .
C3 C2 H2 106.9(7) . .
C4 C2 C1 111.3(10) 3_767 .
C4 C2 H2 106.9(7) 3_767 .
C4 C2 C3 110.4(10) 3_767 .
H3a C3 C2 109.3(7) . .
H3b C3 C2 109.3(7) . .
H3b C3 H3a 107.9 . .
C4 C3 C2 111.8(10) . .
C4 C3 H3a 109.3(8) . .
C4 C3 H3b 109.3(7) . .
C3 C4 C2 112.7(11) . 3_767
H4a C4 C2 109.1(7) . 3_767
H4a C4 C3 109.1(8) . .
H4b C4 C2 109.1(7) . 3_767
H4b C4 C3 109.1(7) . .
H4b C4 H4a 107.81642726(3) . .

loop_
_geom_bond_atom_site_label_1
_geom_bond_atom_site_label_2
_geom_bond_distance
_geom_bond_site_symmetry_2
Pb1 Cl1 2.845(3) 4_575
Pb1 Cl1 2.853(3) .
Pb1 O1 2.595(10) 4_575
Pb1 O2 2.598(9) 1_554
Pb1 O2 2.557(9) 3_666
O1 C1 1.262(16) .
C1 O2 1.308(15) .
C1 C2 1.503(16) .
C2 H2 0.9800 .
C2 C3 1.527(17) .
C2 C4 1.528(17) 3_767
C3 H3a 0.9700 .
C3 H3b 0.9700 .
C3 C4 1.518(16) .
C4 H4a 0.9700 .
C4 H4b 0.9700 .
